data_7154766
loop_
_publ_author_name
'Chen, Ling'
'Yu, Lian'
'Deng, Yuan'
'Cui, Yuming'
'Bian, Gaofeng'
'Cao, Jian'

_publ_section_title
;
 Synthesis of \a-haloenamides via zinc halide mediated direct addition of
 benzhydryl halides to ynamides.
;
_journal_issue 2
_journal_name_full 'Organic &amp; biomolecular chemistry'
_journal_page_first 564
_journal_page_last 569
_journal_paper_doi 10.1039/c5ob01950h
_journal_volume 14
_journal_year 2015
_chemical_formula_sum 'C23 H22 Cl N O2 S'
_chemical_formula_weight 411.93
_chemical_name_systematic
; 
 ? 
;
_space_group_IT_number 2
_symmetry_cell_setting triclinic
_symmetry_space_group_name_Hall '-P 1'
_symmetry_space_group_name_H-M 'P -1'
_atom_sites_solution_hydrogens geom
_atom_sites_solution_primary direct
_atom_sites_solution_secondary difmap
_audit_creation_method SHELXL-97
_audit_update_record
;
2015-07-23 deposited with the CCDC.
2015-10-20 downloaded from the CCDC.
;
_cell_angle_alpha 86.279(2)
_cell_angle_beta 71.4270(10)
_cell_angle_gamma 82.812(2)
_cell_formula_units_Z 2
_cell_length_a 8.3660(6)
_cell_length_b 11.2874(8)
_cell_length_c 12.1577(9)
_cell_measurement_reflns_used 5395
_cell_measurement_temperature 296(2)
_cell_measurement_theta_max 27.32
_cell_measurement_theta_min 2.43
_cell_volume 1079.33(14)
_computing_cell_refinement 'Bruker SAINT'
_computing_data_collection 'Bruker APEX2'
_computing_data_reduction 'Bruker SAINT'
_computing_molecular_graphics 'Bruker SHELXTL'
_computing_publication_material 'Bruker SHELXTL'
_computing_structure_refinement 'SHELXL-97 (Sheldrick, 2008)'
_computing_structure_solution 'SHELXS-97 (Sheldrick, 2008)'
_diffrn_ambient_temperature 296(2)
_diffrn_measured_fraction_theta_full 0.982
_diffrn_measured_fraction_theta_max 0.982
_diffrn_measurement_device_type 'Bruker APEX-II CCD'
_diffrn_measurement_method '\f and \w scans'
_diffrn_radiation_monochromator graphite
_diffrn_radiation_source 'fine-focus sealed tube'
_diffrn_radiation_type MoK\a
_diffrn_radiation_wavelength 0.71073
_diffrn_reflns_av_R_equivalents 0.0241
_diffrn_reflns_av_sigmaI/netI 0.0284
_diffrn_reflns_limit_h_max 10
_diffrn_reflns_limit_h_min -10
_diffrn_reflns_limit_k_max 13
_diffrn_reflns_limit_k_min -13
_diffrn_reflns_limit_l_max 14
_diffrn_reflns_limit_l_min -14
_diffrn_reflns_number 11062
_diffrn_reflns_theta_full 25.20
_diffrn_reflns_theta_max 25.20
_diffrn_reflns_theta_min 1.77
_exptl_absorpt_coefficient_mu 0.291
_exptl_absorpt_correction_T_max 0.946
_exptl_absorpt_correction_T_min 0.927
_exptl_absorpt_correction_type multi-scan
_exptl_crystal_colour colorless
_exptl_crystal_density_diffrn 1.267
_exptl_crystal_density_method 'not measured'
_exptl_crystal_description block
_exptl_crystal_F_000 432
_exptl_crystal_size_max 0.26
_exptl_crystal_size_mid 0.23
_exptl_crystal_size_min 0.19
_refine_diff_density_max 0.332
_refine_diff_density_min -0.419
_refine_diff_density_rms 0.042
_refine_ls_extinction_method none
_refine_ls_goodness_of_fit_ref 1.048
_refine_ls_hydrogen_treatment mixed
_refine_ls_matrix_type full
_refine_ls_number_parameters 255
_refine_ls_number_reflns 3807
_refine_ls_number_restraints 0
_refine_ls_restrained_S_all 1.048
_refine_ls_R_factor_all 0.0532
_refine_ls_R_factor_gt 0.0445
_refine_ls_shift/su_max 0.001
_refine_ls_shift/su_mean 0.000
_refine_ls_structure_factor_coef Fsqd
_refine_ls_weighting_details 'calc w=1/[\s^2^(Fo^2^)+(0.0767P)^2^+0.3691P] where P=(Fo^2^+2Fc^2^)/3'
_refine_ls_weighting_scheme calc
_refine_ls_wR_factor_gt 0.1293
_refine_ls_wR_factor_ref 0.1396
_reflns_number_gt 3219
_reflns_number_total 3807
_reflns_threshold_expression >2sigma(I)
_cod_data_source_file c5ob01950h2.cif
_cod_data_source_block mo_20150525a_0m
_cod_depositor_comments
;
The following automatic conversions were performed:

'_symmetry_cell_setting' value 'Triclinic' changed to 'triclinic'
according to
/usr/data/users/saulius/crontab/automatic-downloads/rss-feeds/RSC/lib/dictionaries/cif_core.dic
dictionary named 'cif_core.dic' version 2.4.2 from 2011-04-26.

Automatic conversion script
Id: cif_fix_values 3271 2015-04-21 07:52:19Z andrius 

 Adding full bibliography for 7154764--7154766.cif.
;
_cod_original_sg_symbol_H-M P-1
_cod_database_code 7154766

loop_
_symmetry_equiv_pos_as_xyz
'x, y, z'
'-x, -y, -z'

loop_
_atom_site_label
_atom_site_type_symbol
_atom_site_fract_x
_atom_site_fract_y
_atom_site_fract_z
_atom_site_U_iso_or_equiv
_atom_site_adp_type
_atom_site_occupancy
_atom_site_symmetry_multiplicity
_atom_site_calc_flag
_atom_site_refinement_flags
O1 O 0.6828(2) 0.83329(18) 0.99518(15) 0.0754(5) Uani 1 1 d .
Cl1 Cl 0.63785(8) 0.92503(7) 0.71861(6) 0.0922(3) Uani 1 1 d .
S1 S 0.56887(7) 0.75971(5) 0.97682(5) 0.0531(2) Uani 1 1 d .
C1 C 1.1032(2) 0.94268(16) 0.67381(17) 0.0432(4) Uani 1 1 d .
C21 C 0.7494(2) 0.79641(18) 0.75952(17) 0.0460(5) Uani 1 1 d .
C14 C 0.9159(2) 0.77283(17) 0.71395(16) 0.0398(4) Uani 1 1 d .
C6 C 1.2377(3) 0.99985(19) 0.6019(2) 0.0533(5) Uani 1 1 d .
H6 H 1.2826 0.9801 0.5242 0.064 Uiso 1 1 calc R
C15 C 0.9987(2) 0.66024(17) 0.75421(17) 0.0429(4) Uani 1 1 d .
C20 C 1.0584(3) 0.6588(2) 0.84829(19) 0.0523(5) Uani 1 1 d .
H20 H 1.0454 0.7285 0.8884 0.063 Uiso 1 1 calc R
C8 C 1.1577(3) 0.78031(18) 0.52650(17) 0.0463(5) Uani 1 1 d .
N1 N 0.6464(2) 0.72108(16) 0.84115(15) 0.0470(4) Uani 1 1 d .
C7 C 1.0255(2) 0.85287(17) 0.62209(16) 0.0429(4) Uani 1 1 d .
H7 H 0.9493 0.9002 0.5851 0.052 Uiso 1 1 calc R
C2 C 1.0386(3) 0.97517(19) 0.78888(19) 0.0544(5) Uani 1 1 d .
H2 H 0.9470 0.9397 0.8387 0.065 Uiso 1 1 calc R
C3 C 1.1095(4) 1.0603(2) 0.8306(2) 0.0661(6) Uani 1 1 d .
H3 H 1.0657 1.0805 0.9082 0.079 Uiso 1 1 calc R
C13 C 1.1290(3) 0.7683(2) 0.4221(2) 0.0610(6) Uani 1 1 d .
H13 H 1.0293 0.8047 0.4105 0.073 Uiso 1 1 calc R
C9 C 1.3075(3) 0.7252(2) 0.5413(2) 0.0582(6) Uani 1 1 d .
H9 H 1.3289 0.7325 0.6109 0.070 Uiso 1 1 calc R
C16 C 1.0196(3) 0.5554(2) 0.6960(2) 0.0640(6) Uani 1 1 d .
H16 H 0.9813 0.5546 0.6322 0.077 Uiso 1 1 calc R
C12 C 1.2487(4) 0.7021(3) 0.3340(2) 0.0820(9) Uani 1 1 d .
H12 H 1.2282 0.6943 0.2642 0.098 Uiso 1 1 calc R
C17 C 1.0984(4) 0.4502(2) 0.7328(3) 0.0783(8) Uani 1 1 d .
H17 H 1.1116 0.3798 0.6935 0.094 Uiso 1 1 calc R
C10 C 1.4257(3) 0.6591(2) 0.4530(3) 0.0711(7) Uani 1 1 d .
H10 H 1.5253 0.6218 0.4640 0.085 Uiso 1 1 calc R
C19 C 1.1373(3) 0.5545(3) 0.8834(2) 0.0688(7) Uani 1 1 d .
H19 H 1.1779 0.5550 0.9462 0.083 Uiso 1 1 calc R
C5 C 1.3063(3) 1.0856(2) 0.6437(2) 0.0622(6) Uani 1 1 d .
H5 H 1.3954 1.1236 0.5938 0.075 Uiso 1 1 calc R
C4 C 1.2434(3) 1.1150(2) 0.7585(2) 0.0643(6) Uani 1 1 d .
H4 H 1.2911 1.1713 0.7871 0.077 Uiso 1 1 calc R
C11 C 1.3954(4) 0.6489(3) 0.3494(3) 0.0813(9) Uani 1 1 d .
H11 H 1.4752 0.6055 0.2899 0.098 Uiso 1 1 calc R
C18 C 1.1557(3) 0.4508(3) 0.8256(3) 0.0792(9) Uani 1 1 d .
H18 H 1.2074 0.3807 0.8500 0.095 Uiso 1 1 calc R
O2 O 0.5346(3) 0.65272(17) 1.04455(16) 0.0805(6) Uani 1 1 d .
C23 C 0.3730(3) 0.8472(3) 0.9933(3) 0.0843(9) Uani 1 1 d .
H23A H 0.3221 0.8690 1.0730 0.126 Uiso 1 1 calc R
H23B H 0.2989 0.8021 0.9709 0.126 Uiso 1 1 calc R
H23C H 0.3914 0.9181 0.9450 0.126 Uiso 1 1 calc R
C22 C 0.5615(4) 0.6355(3) 0.7994(3) 0.0862(9) Uani 1 1 d .
H22A H 0.4752 0.6781 0.7710 0.129 Uiso 1 1 calc R
H22B H 0.5106 0.5823 0.8621 0.129 Uiso 1 1 calc R
H22C H 0.6431 0.5904 0.7380 0.129 Uiso 1 1 calc R

loop_
_atom_site_aniso_label
_atom_site_aniso_U_11
_atom_site_aniso_U_22
_atom_site_aniso_U_33
_atom_site_aniso_U_23
_atom_site_aniso_U_13
_atom_site_aniso_U_12
O1 0.0772(12) 0.0960(14) 0.0559(10) -0.0171(9) -0.0178(9) -0.0204(10)
Cl1 0.0576(4) 0.1117(6) 0.0738(5) 0.0383(4) 0.0012(3) 0.0371(4)
S1 0.0465(3) 0.0618(4) 0.0434(3) -0.0009(2) -0.0054(2) -0.0018(2)
C1 0.0416(10) 0.0373(10) 0.0457(11) 0.0047(8) -0.0106(8) 0.0035(8)
C21 0.0390(10) 0.0545(12) 0.0409(10) 0.0016(9) -0.0117(8) 0.0042(9)
C14 0.0367(9) 0.0439(10) 0.0374(9) -0.0038(8) -0.0107(8) -0.0001(8)
C6 0.0476(12) 0.0523(12) 0.0528(12) 0.0037(10) -0.0080(10) -0.0023(9)
C15 0.0303(9) 0.0416(10) 0.0500(11) 0.0041(8) -0.0047(8) -0.0024(7)
C20 0.0431(11) 0.0551(12) 0.0559(13) 0.0119(10) -0.0138(10) -0.0060(9)
C8 0.0439(11) 0.0455(11) 0.0418(10) 0.0013(8) -0.0034(8) -0.0047(8)
N1 0.0351(8) 0.0583(10) 0.0454(9) -0.0035(8) -0.0088(7) -0.0066(7)
C7 0.0399(10) 0.0452(10) 0.0392(10) 0.0031(8) -0.0101(8) 0.0040(8)
C2 0.0607(13) 0.0460(11) 0.0491(12) -0.0018(9) -0.0065(10) -0.0061(10)
C3 0.0822(17) 0.0534(13) 0.0601(14) -0.0114(11) -0.0180(13) -0.0046(12)
C13 0.0647(14) 0.0676(15) 0.0474(12) -0.0044(11) -0.0111(11) -0.0103(11)
C9 0.0460(12) 0.0582(13) 0.0601(13) -0.0012(11) -0.0052(10) 0.0018(10)
C16 0.0604(14) 0.0505(13) 0.0768(16) -0.0096(11) -0.0179(12) 0.0037(10)
C12 0.088(2) 0.095(2) 0.0547(15) -0.0249(14) 0.0005(14) -0.0256(17)
C17 0.0710(17) 0.0450(13) 0.104(2) -0.0031(13) -0.0124(16) 0.0092(12)
C10 0.0463(13) 0.0566(14) 0.090(2) -0.0069(13) 0.0068(12) -0.0007(10)
C19 0.0469(13) 0.0812(18) 0.0729(16) 0.0276(14) -0.0176(12) -0.0056(12)
C5 0.0526(13) 0.0511(13) 0.0781(17) 0.0082(11) -0.0148(12) -0.0076(10)
C4 0.0679(15) 0.0415(12) 0.0867(18) -0.0044(11) -0.0289(14) -0.0045(10)
C11 0.0698(18) 0.0701(17) 0.0796(19) -0.0301(14) 0.0191(15) -0.0159(14)
C18 0.0521(14) 0.0609(16) 0.108(2) 0.0215(15) -0.0121(15) 0.0083(12)
O2 0.0839(13) 0.0768(12) 0.0611(11) 0.0196(9) -0.0015(9) -0.0037(10)
C23 0.0560(15) 0.0868(19) 0.085(2) -0.0062(15) 0.0047(14) 0.0175(14)
C22 0.0804(19) 0.106(2) 0.0770(18) -0.0184(16) -0.0180(15) -0.0390(18)

loop_
_atom_type_symbol
_atom_type_description
_atom_type_scat_dispersion_real
_atom_type_scat_dispersion_imag
_atom_type_scat_source
C C 0.0033 0.0016 'International Tables Vol C Tables 4.2.6.8 and 6.1.1.4'
H H 0.0000 0.0000 'International Tables Vol C Tables 4.2.6.8 and 6.1.1.4'
N N 0.0061 0.0033 'International Tables Vol C Tables 4.2.6.8 and 6.1.1.4'
Cl Cl 0.1484 0.1585 'International Tables Vol C Tables 4.2.6.8 and 6.1.1.4'
O O 0.0106 0.0060 'International Tables Vol C Tables 4.2.6.8 and 6.1.1.4'
S S 0.1246 0.1234 'International Tables Vol C Tables 4.2.6.8 and 6.1.1.4'

loop_
_geom_angle_atom_site_label_1
_geom_angle_atom_site_label_2
_geom_angle_atom_site_label_3
_geom_angle
O1 S1 O2 120.07(13)
O1 S1 N1 106.21(10)
O2 S1 N1 106.81(11)
O1 S1 C23 108.21(14)
O2 S1 C23 107.52(14)
N1 S1 C23 107.42(13)
C2 C1 C6 117.77(19)
C2 C1 C7 122.75(18)
C6 C1 C7 119.37(18)
C14 C21 N1 123.84(18)
C14 C21 Cl1 121.79(16)
N1 C21 Cl1 114.35(14)
C21 C14 C15 117.58(18)
C21 C14 C7 123.39(18)
C15 C14 C7 119.03(15)
C5 C6 C1 121.3(2)
C5 C6 H6 119.3
C1 C6 H6 119.3
C16 C15 C20 118.5(2)
C16 C15 C14 120.14(19)
C20 C15 C14 121.38(18)
C15 C20 C19 120.8(2)
C15 C20 H20 119.6
C19 C20 H20 119.6
C13 C8 C9 118.6(2)
C13 C8 C7 119.78(19)
C9 C8 C7 121.64(19)
C21 N1 C22 118.60(19)
C21 N1 S1 119.32(14)
C22 N1 S1 118.43(16)
C8 C7 C14 111.74(15)
C8 C7 C1 112.58(16)
C14 C7 C1 113.01(15)
C8 C7 H7 106.3
C14 C7 H7 106.3
C1 C7 H7 106.3
C1 C2 C3 120.6(2)
C1 C2 H2 119.7
C3 C2 H2 119.7
C4 C3 C2 120.8(2)
C4 C3 H3 119.6
C2 C3 H3 119.6
C8 C13 C12 120.4(3)
C8 C13 H13 119.8
C12 C13 H13 119.8
C8 C9 C10 120.6(2)
C8 C9 H9 119.7
C10 C9 H9 119.7
C15 C16 C17 120.3(2)
C15 C16 H16 119.9
C17 C16 H16 119.9
C11 C12 C13 120.5(3)
C11 C12 H12 119.8
C13 C12 H12 119.8
C18 C17 C16 120.2(3)
C18 C17 H17 119.9
C16 C17 H17 119.9
C11 C10 C9 120.0(3)
C11 C10 H10 120.0
C9 C10 H10 120.0
C18 C19 C20 120.2(3)
C18 C19 H19 119.9
C20 C19 H19 119.9
C4 C5 C6 120.2(2)
C4 C5 H5 119.9
C6 C5 H5 119.9
C3 C4 C5 119.3(2)
C3 C4 H4 120.4
C5 C4 H4 120.4
C12 C11 C10 120.0(2)
C12 C11 H11 120.0
C10 C11 H11 120.0
C17 C18 C19 120.0(2)
C17 C18 H18 120.0
C19 C18 H18 120.0
S1 C23 H23A 109.5
S1 C23 H23B 109.5
H23A C23 H23B 109.5
S1 C23 H23C 109.5
H23A C23 H23C 109.5
H23B C23 H23C 109.5
N1 C22 H22A 109.5
N1 C22 H22B 109.5
H22A C22 H22B 109.5
N1 C22 H22C 109.5
H22A C22 H22C 109.5
H22B C22 H22C 109.5

loop_
_geom_bond_atom_site_label_1
_geom_bond_atom_site_label_2
_geom_bond_distance
O1 S1 1.4165(18)
Cl1 C21 1.757(2)
S1 O2 1.4233(19)
S1 N1 1.6348(18)
S1 C23 1.764(3)
C1 C2 1.385(3)
C1 C6 1.389(3)
C1 C7 1.534(3)
C21 C14 1.325(3)
C21 N1 1.407(3)
C14 C15 1.500(3)
C14 C7 1.526(3)
C6 C5 1.383(3)
C6 H6 0.9300
C15 C16 1.382(3)
C15 C20 1.385(3)
C20 C19 1.386(3)
C20 H20 0.9300
C8 C13 1.383(3)
C8 C9 1.387(3)
C8 C7 1.524(3)
N1 C22 1.469(3)
C7 H7 0.9800
C2 C3 1.389(3)
C2 H2 0.9300
C3 C4 1.371(4)
C3 H3 0.9300
C13 C12 1.393(4)
C13 H13 0.9300
C9 C10 1.389(3)
C9 H9 0.9300
C16 C17 1.403(4)
C16 H16 0.9300
C12 C11 1.360(5)
C12 H12 0.9300
C17 C18 1.360(4)
C17 H17 0.9300
C10 C11 1.377(4)
C10 H10 0.9300
C19 C18 1.372(4)
C19 H19 0.9300
C5 C4 1.372(4)
C5 H5 0.9300
C4 H4 0.9300
C11 H11 0.9300
C18 H18 0.9300
C23 H23A 0.9600
C23 H23B 0.9600
C23 H23C 0.9600
C22 H22A 0.9600
C22 H22B 0.9600
C22 H22C 0.9600
